data_4065454
loop_
_publ_author_name
'Xu, Bao-Hua'
'Kehr, Gerald'
'Fr\"ohlich, Roland'
'Erker, Gerhard'

_publ_section_title
;
 6-Dimethylaminopentafulvene as a Lewis Base Component in Frustrated Lewis
 Pairs: Reversible Carbon--Carbon Coupling in FLP Chemistry
;
_journal_issue 19
_journal_name_full Organometallics
_journal_page_first 5080
_journal_paper_doi 10.1021/om200818x
_journal_volume 30
_journal_year 2011
_chemical_formula_sum 'C32 H26 B Cl2 F10 N'
_chemical_formula_weight 696.25
_chemical_name_systematic
; 
 ? 
;
_space_group_IT_number 2
_symmetry_cell_setting triclinic
_symmetry_space_group_name_Hall '-P 1'
_symmetry_space_group_name_H-M 'P -1'
_atom_sites_solution_hydrogens geom
_atom_sites_solution_primary direct
_atom_sites_solution_secondary difmap
_audit_creation_method SHELXL-97
_cell_angle_alpha 97.558(3)
_cell_angle_beta 103.801(5)
_cell_angle_gamma 92.972(2)
_cell_formula_units_Z 2
_cell_length_a 9.7372(6)
_cell_length_b 11.0694(3)
_cell_length_c 15.0935(11)
_cell_measurement_reflns_used 4909
_cell_measurement_temperature 223(2)
_cell_measurement_theta_max 68.25
_cell_measurement_theta_min 0.88
_cell_volume 1560.30(16)
_computing_cell_refinement 'Collect (Nonius B.V., 1998)'
_computing_data_collection 'Collect (Nonius B.V., 1998)'
_computing_data_reduction 'Denzo-SMN (Otwinowski & Minor, 1997)'
_computing_molecular_graphics 'XP (BrukerAXS, 2000)'
_computing_publication_material 'SHELXL-97 (Sheldrick, 1997)'
_computing_structure_refinement 'SHELXL-97 (Sheldrick, 1997)'
_computing_structure_solution 'SHELXS-97 (Sheldrick, 1990)'
_diffrn_ambient_temperature 223(2)
_diffrn_measured_fraction_theta_full 0.963
_diffrn_measured_fraction_theta_max 0.963
_diffrn_measurement_device_type 'Nonius KappaCCD APEXII'
_diffrn_measurement_method '\w and \f scans'
_diffrn_radiation_monochromator graphite
_diffrn_radiation_source 'fine-focus sealed tube'
_diffrn_radiation_type CuK\a
_diffrn_radiation_wavelength 1.54178
_diffrn_reflns_av_R_equivalents 0.039
_diffrn_reflns_av_sigmaI/netI 0.0234
_diffrn_reflns_limit_h_max 11
_diffrn_reflns_limit_h_min -10
_diffrn_reflns_limit_k_max 13
_diffrn_reflns_limit_k_min -13
_diffrn_reflns_limit_l_max 17
_diffrn_reflns_limit_l_min -17
_diffrn_reflns_number 19326
_diffrn_reflns_theta_full 66.79
_diffrn_reflns_theta_max 66.79
_diffrn_reflns_theta_min 4.04
_exptl_absorpt_coefficient_mu 2.636
_exptl_absorpt_correction_T_max 0.6206
_exptl_absorpt_correction_T_min 0.5051
_exptl_absorpt_correction_type multi-scan
_exptl_absorpt_process_details 'Denzo (otwinowski, Borek, Majewski & Minor, 2003)'
_exptl_crystal_colour colourless
_exptl_crystal_density_diffrn 1.482
_exptl_crystal_density_method 'not measured'
_exptl_crystal_description block
_exptl_crystal_F_000 708
_exptl_crystal_size_max 0.30
_exptl_crystal_size_mid 0.21
_exptl_crystal_size_min 0.20
_refine_diff_density_max 1.008
_refine_diff_density_min -0.946
_refine_diff_density_rms 0.052
_refine_ls_extinction_method none
_refine_ls_goodness_of_fit_ref 1.049
_refine_ls_hydrogen_treatment constr
_refine_ls_matrix_type full
_refine_ls_number_parameters 420
_refine_ls_number_reflns 5323
_refine_ls_number_restraints 0
_refine_ls_restrained_S_all 1.049
_refine_ls_R_factor_all 0.0688
_refine_ls_R_factor_gt 0.0628
_refine_ls_shift/su_max 0.001
_refine_ls_shift/su_mean 0.000
_refine_ls_structure_factor_coef Fsqd
_refine_ls_weighting_details 'calc w=1/[\s^2^(Fo^2^)+(0.0689P)^2^+1.7361P] where P=(Fo^2^+2Fc^2^)/3'
_refine_ls_weighting_scheme calc
_refine_ls_wR_factor_gt 0.1564
_refine_ls_wR_factor_ref 0.1623
_reflns_number_gt 4720
_reflns_number_total 5323
_reflns_threshold_expression >2sigma(I)
_cod_data_source_file om200818x_si_002.cif
_cod_data_source_block erk5883
_cod_original_cell_volume 1560.30(15)
_cod_original_sg_symbol_H-M P-1
_cod_database_code 4065454

loop_
_symmetry_equiv_pos_as_xyz
'x, y, z'
'-x, -y, -z'

loop_
_atom_site_label
_atom_site_type_symbol
_atom_site_fract_x
_atom_site_fract_y
_atom_site_fract_z
_atom_site_U_iso_or_equiv
_atom_site_adp_type
_atom_site_occupancy
_atom_site_symmetry_multiplicity
_atom_site_calc_flag
_atom_site_refinement_flags
N1 N 0.1874(3) 0.7689(2) 0.81354(16) 0.0459(6) Uani 1 1 d .
B1 B 0.4935(3) 0.3833(3) 0.6734(2) 0.0401(7) Uani 1 1 d .
C1 C 0.1867(3) 0.6157(2) 0.62137(18) 0.0388(6) Uani 1 1 d .
C2 C 0.1658(3) 0.6156(3) 0.52113(19) 0.0466(7) Uani 1 1 d .
H2 H 0.2088 0.5653 0.4823 0.056 Uiso 1 1 calc R
C3 C 0.0742(3) 0.7000(3) 0.4943(2) 0.0557(8) Uani 1 1 d .
H3 H 0.0473 0.7189 0.4339 0.067 Uiso 1 1 calc R
C4 C 0.0237(4) 0.7570(3) 0.5708(2) 0.0553(8) Uani 1 1 d .
H4A H -0.0788 0.7381 0.5606 0.066 Uiso 1 1 calc R
H4B H 0.0447 0.8460 0.5806 0.066 Uiso 1 1 calc R
C5 C 0.1046(3) 0.7016(2) 0.65120(19) 0.0435(6) Uani 1 1 d .
C6 C 0.0817(3) 0.7330(2) 0.7429(2) 0.0468(7) Uani 1 1 d .
C7 C -0.0668(3) 0.7248(3) 0.7542(3) 0.0633(9) Uani 1 1 d .
H7A H -0.0813 0.7982 0.7924 0.095 Uiso 1 1 calc R
H7B H -0.0821 0.6540 0.7834 0.095 Uiso 1 1 calc R
H7C H -0.1332 0.7169 0.6942 0.095 Uiso 1 1 calc R
C8 C 0.3325(3) 0.7960(3) 0.8056(2) 0.0509(7) Uani 1 1 d .
H8A H 0.3298 0.8158 0.7446 0.076 Uiso 1 1 calc R
H8B H 0.3857 0.7252 0.8155 0.076 Uiso 1 1 calc R
H8C H 0.3780 0.8651 0.8516 0.076 Uiso 1 1 calc R
C9 C 0.1683(4) 0.7864(3) 0.9084(2) 0.0610(8) Uani 1 1 d .
H9A H 0.1050 0.7197 0.9156 0.092 Uiso 1 1 calc R
H9B H 0.1277 0.8633 0.9199 0.092 Uiso 1 1 calc R
H9C H 0.2595 0.7875 0.9521 0.092 Uiso 1 1 calc R
C11 C 0.3794(3) 0.4800(2) 0.64042(17) 0.0384(6) Uani 1 1 d .
H11 H 0.3901 0.5094 0.5866 0.046 Uiso 1 1 calc R
C12 C 0.2725(3) 0.5284(2) 0.67213(17) 0.0371(6) Uani 1 1 d .
C13 C 0.2320(3) 0.4950(2) 0.75610(17) 0.0364(5) Uani 1 1 d .
C14 C 0.0940(3) 0.4512(2) 0.75303(19) 0.0422(6) Uani 1 1 d .
H14A H 0.0230 0.4467 0.6979 0.051 Uiso 1 1 calc R
C15 C 0.0594(3) 0.4140(3) 0.8300(2) 0.0481(7) Uani 1 1 d .
H15 H -0.0340 0.3826 0.8254 0.058 Uiso 1 1 calc R
C16 C 0.1592(3) 0.4221(3) 0.9132(2) 0.0462(7) Uani 1 1 d .
C17 C 0.2954(3) 0.4695(3) 0.91752(19) 0.0460(7) Uani 1 1 d .
H17 H 0.3647 0.4781 0.9737 0.055 Uiso 1 1 calc R
C18 C 0.3315(3) 0.5043(2) 0.84087(18) 0.0416(6) Uani 1 1 d .
H18 H 0.4253 0.5350 0.8459 0.050 Uiso 1 1 calc R
C19 C 0.1233(4) 0.3786(4) 0.9965(2) 0.0690(10) Uani 1 1 d .
H19A H 0.0212 0.3729 0.9883 0.104 Uiso 1 1 calc R
H19B H 0.1679 0.4362 1.0513 0.104 Uiso 1 1 calc R
H19C H 0.1577 0.2988 1.0032 0.104 Uiso 1 1 calc R
C21 C 0.5202(3) 0.2902(3) 0.58349(19) 0.0414(6) Uani 1 1 d .
C22 C 0.6202(3) 0.2050(3) 0.5987(2) 0.0510(7) Uani 1 1 d .
F22 F 0.6961(2) 0.2000(2) 0.68584(14) 0.0713(6) Uani 1 1 d .
C23 C 0.6495(4) 0.1216(3) 0.5307(3) 0.0611(9) Uani 1 1 d .
F23 F 0.7488(3) 0.0422(2) 0.55283(19) 0.0892(7) Uani 1 1 d .
C24 C 0.5776(4) 0.1204(3) 0.4409(3) 0.0617(9) Uani 1 1 d .
F24 F 0.6047(3) 0.0406(2) 0.37272(17) 0.0897(7) Uani 1 1 d .
C25 C 0.4782(4) 0.2013(3) 0.4210(2) 0.0554(8) Uani 1 1 d .
F25 F 0.4055(3) 0.2003(2) 0.33266(13) 0.0802(6) Uani 1 1 d .
C26 C 0.4505(3) 0.2821(3) 0.4913(2) 0.0449(6) Uani 1 1 d .
F26 F 0.34465(19) 0.35393(17) 0.46341(11) 0.0572(5) Uani 1 1 d .
C31 C 0.4346(3) 0.2885(2) 0.73512(17) 0.0382(6) Uani 1 1 d .
C32 C 0.4962(3) 0.2720(3) 0.82464(19) 0.0468(7) Uani 1 1 d .
F32 F 0.6206(2) 0.3351(2) 0.87243(12) 0.0684(5) Uani 1 1 d .
C33 C 0.4349(4) 0.1966(3) 0.8737(2) 0.0564(8) Uani 1 1 d .
F33 F 0.4979(3) 0.1902(2) 0.96272(14) 0.0878(7) Uani 1 1 d .
C34 C 0.3086(4) 0.1314(3) 0.8324(2) 0.0562(8) Uani 1 1 d .
F34 F 0.2469(3) 0.0591(2) 0.88022(17) 0.0838(7) Uani 1 1 d .
C35 C 0.2440(3) 0.1398(3) 0.7427(2) 0.0514(7) Uani 1 1 d .
F35 F 0.1204(2) 0.0743(2) 0.70090(16) 0.0781(6) Uani 1 1 d .
C36 C 0.3081(3) 0.2171(2) 0.69693(18) 0.0413(6) Uani 1 1 d .
F36 F 0.23699(17) 0.22303(16) 0.60913(11) 0.0539(4) Uani 1 1 d .
C41 C 0.6425(3) 0.4661(3) 0.7239(2) 0.0560(8) Uani 1 1 d .
H41A H 0.6312 0.5172 0.7786 0.084 Uiso 1 1 calc R
H41B H 0.6674 0.5175 0.6818 0.084 Uiso 1 1 calc R
H41C H 0.7173 0.4128 0.7413 0.084 Uiso 1 1 calc R
C100 C 0.2558(4) -0.0287(4) 0.1707(3) 0.0714(10) Uani 1 1 d .
H10A H 0.3118 -0.0995 0.1674 0.086 Uiso 1 1 calc R
H10B H 0.2772 0.0101 0.2352 0.086 Uiso 1 1 calc R
Cl1 Cl 0.30386(13) 0.07436(12) 0.10411(8) 0.0967(4) Uani 1 1 d .
Cl2 Cl 0.08003(15) -0.07701(15) 0.13452(13) 0.1260(5) Uani 1 1 d .

loop_
_atom_site_aniso_label
_atom_site_aniso_U_11
_atom_site_aniso_U_22
_atom_site_aniso_U_33
_atom_site_aniso_U_23
_atom_site_aniso_U_13
_atom_site_aniso_U_12
N1 0.0532(14) 0.0377(12) 0.0459(13) 0.0018(10) 0.0138(11) -0.0014(10)
B1 0.0388(16) 0.0472(17) 0.0356(15) 0.0093(13) 0.0100(12) 0.0029(13)
C1 0.0396(14) 0.0384(13) 0.0356(13) 0.0049(11) 0.0051(11) -0.0008(11)
C2 0.0542(17) 0.0486(16) 0.0359(14) 0.0075(12) 0.0084(12) 0.0050(13)
C3 0.064(2) 0.0571(18) 0.0407(16) 0.0126(14) 0.0001(14) 0.0034(15)
C4 0.0584(19) 0.0513(17) 0.0535(18) 0.0125(14) 0.0048(14) 0.0122(14)
C5 0.0460(15) 0.0399(14) 0.0412(14) 0.0041(11) 0.0052(12) 0.0034(12)
C6 0.0501(16) 0.0369(14) 0.0538(17) 0.0072(12) 0.0127(14) 0.0071(12)
C7 0.0471(18) 0.072(2) 0.072(2) 0.0026(17) 0.0202(16) 0.0094(16)
C8 0.0492(16) 0.0468(16) 0.0518(17) -0.0016(13) 0.0114(13) -0.0113(13)
C9 0.079(2) 0.0613(19) 0.0439(17) -0.0002(14) 0.0248(16) -0.0041(17)
C11 0.0435(14) 0.0399(14) 0.0320(13) 0.0063(10) 0.0103(11) -0.0016(11)
C12 0.0407(14) 0.0372(13) 0.0315(12) 0.0036(10) 0.0070(10) -0.0010(11)
C13 0.0416(14) 0.0323(12) 0.0357(13) 0.0026(10) 0.0108(11) 0.0062(10)
C14 0.0422(15) 0.0419(14) 0.0405(14) 0.0040(11) 0.0077(11) 0.0013(11)
C15 0.0474(16) 0.0474(16) 0.0550(17) 0.0111(13) 0.0216(14) 0.0026(13)
C16 0.0576(17) 0.0445(15) 0.0436(15) 0.0106(12) 0.0221(13) 0.0141(13)
C17 0.0521(17) 0.0521(16) 0.0331(14) 0.0043(12) 0.0087(12) 0.0111(13)
C18 0.0405(14) 0.0462(15) 0.0376(14) 0.0035(11) 0.0101(11) 0.0049(11)
C19 0.088(3) 0.074(2) 0.059(2) 0.0246(18) 0.0357(19) 0.013(2)
C21 0.0402(14) 0.0469(15) 0.0435(15) 0.0129(12) 0.0192(12) 0.0040(12)
C22 0.0527(17) 0.0554(17) 0.0557(18) 0.0209(14) 0.0255(14) 0.0137(14)
F22 0.0716(13) 0.0888(14) 0.0654(12) 0.0329(11) 0.0221(10) 0.0383(11)
C23 0.066(2) 0.0494(17) 0.086(3) 0.0213(17) 0.0438(19) 0.0202(15)
F23 0.0987(17) 0.0732(14) 0.1202(19) 0.0323(13) 0.0568(15) 0.0460(13)
C24 0.080(2) 0.0476(17) 0.068(2) -0.0006(15) 0.0445(19) 0.0041(16)
F24 0.126(2) 0.0648(13) 0.0930(16) -0.0075(11) 0.0638(15) 0.0178(13)
C25 0.065(2) 0.0557(18) 0.0478(17) 0.0015(14) 0.0227(15) -0.0021(15)
F25 0.0990(16) 0.0892(15) 0.0458(11) -0.0114(10) 0.0169(10) 0.0069(12)
C26 0.0464(15) 0.0455(15) 0.0460(16) 0.0061(12) 0.0182(13) 0.0034(12)
F26 0.0579(10) 0.0687(11) 0.0415(9) 0.0042(8) 0.0056(8) 0.0166(9)
C31 0.0415(14) 0.0411(14) 0.0357(13) 0.0082(11) 0.0137(11) 0.0111(11)
C32 0.0496(16) 0.0537(17) 0.0401(15) 0.0097(12) 0.0134(13) 0.0153(13)
F32 0.0607(11) 0.0936(15) 0.0432(10) 0.0131(9) -0.0026(8) 0.0027(10)
C33 0.072(2) 0.066(2) 0.0427(16) 0.0251(15) 0.0235(15) 0.0303(17)
F33 0.1020(17) 0.1232(19) 0.0500(11) 0.0452(12) 0.0200(11) 0.0312(15)
C34 0.076(2) 0.0493(17) 0.061(2) 0.0249(15) 0.0403(18) 0.0187(16)
F34 0.1097(17) 0.0775(14) 0.0930(16) 0.0467(12) 0.0608(14) 0.0177(12)
C35 0.0544(18) 0.0431(15) 0.0637(19) 0.0088(14) 0.0278(15) 0.0038(13)
F35 0.0749(13) 0.0717(13) 0.0901(15) 0.0083(11) 0.0329(12) -0.0224(11)
C36 0.0469(15) 0.0410(14) 0.0392(14) 0.0078(11) 0.0154(12) 0.0070(12)
F36 0.0482(9) 0.0660(11) 0.0434(9) 0.0094(8) 0.0050(7) -0.0067(8)
C41 0.0433(16) 0.065(2) 0.0573(18) 0.0136(15) 0.0082(14) -0.0044(14)
C100 0.075(2) 0.071(2) 0.070(2) 0.0197(19) 0.0159(19) 0.0138(19)
Cl1 0.1042(8) 0.1129(9) 0.0746(7) 0.0265(6) 0.0255(6) -0.0223(7)
Cl2 0.0879(9) 0.1337(12) 0.1568(14) 0.0334(10) 0.0320(9) -0.0256(8)

loop_
_atom_type_symbol
_atom_type_description
_atom_type_scat_dispersion_real
_atom_type_scat_dispersion_imag
_atom_type_scat_source
C C 0.0181 0.0091 'International Tables Vol C Tables 4.2.6.8 and 6.1.1.4'
H H 0.0000 0.0000 'International Tables Vol C Tables 4.2.6.8 and 6.1.1.4'
B B 0.0090 0.0039 'International Tables Vol C Tables 4.2.6.8 and 6.1.1.4'
N N 0.0311 0.0180 'International Tables Vol C Tables 4.2.6.8 and 6.1.1.4'
F F 0.0727 0.0534 'International Tables Vol C Tables 4.2.6.8 and 6.1.1.4'
Cl Cl 0.3639 0.7018 'International Tables Vol C Tables 4.2.6.8 and 6.1.1.4'

loop_
_geom_angle_atom_site_label_1
_geom_angle_atom_site_label_2
_geom_angle_atom_site_label_3
_geom_angle
C6 N1 C8 123.1(3)
C6 N1 C9 121.5(3)
C8 N1 C9 115.4(3)
C11 B1 C41 105.5(2)
C11 B1 C31 111.8(2)
C41 B1 C31 116.3(2)
C11 B1 C21 111.5(2)
C41 B1 C21 108.0(2)
C31 B1 C21 103.6(2)
C5 C1 C2 106.9(2)
C5 C1 C12 129.9(2)
C2 C1 C12 123.0(2)
C3 C2 C1 108.8(3)
C3 C2 H2 125.6
C1 C2 H2 125.6
C2 C3 C4 111.0(3)
C2 C3 H3 124.5
C4 C3 H3 124.5
C3 C4 C5 103.4(3)
C3 C4 H4A 111.1
C5 C4 H4A 111.1
C3 C4 H4B 111.1
C5 C4 H4B 111.1
H4A C4 H4B 109.0
C1 C5 C6 128.8(3)
C1 C5 C4 109.8(2)
C6 C5 C4 121.1(3)
N1 C6 C5 120.9(3)
N1 C6 C7 120.3(3)
C5 C6 C7 118.8(3)
C6 C7 H7A 109.5
C6 C7 H7B 109.5
H7A C7 H7B 109.5
C6 C7 H7C 109.5
H7A C7 H7C 109.5
H7B C7 H7C 109.5
N1 C8 H8A 109.5
N1 C8 H8B 109.5
H8A C8 H8B 109.5
N1 C8 H8C 109.5
H8A C8 H8C 109.5
H8B C8 H8C 109.5
N1 C9 H9A 109.5
N1 C9 H9B 109.5
H9A C9 H9B 109.5
N1 C9 H9C 109.5
H9A C9 H9C 109.5
H9B C9 H9C 109.5
C12 C11 B1 135.1(2)
C12 C11 H11 112.5
B1 C11 H11 112.5
C11 C12 C1 119.8(2)
C11 C12 C13 123.0(2)
C1 C12 C13 117.2(2)
C14 C13 C18 116.8(2)
C14 C13 C12 121.6(2)
C18 C13 C12 121.5(2)
C15 C14 C13 121.1(3)
C15 C14 H14A 119.4
C13 C14 H14A 119.4
C16 C15 C14 121.5(3)
C16 C15 H15 119.2
C14 C15 H15 119.2
C15 C16 C17 117.5(3)
C15 C16 C19 121.8(3)
C17 C16 C19 120.7(3)
C18 C17 C16 121.4(3)
C18 C17 H17 119.3
C16 C17 H17 119.3
C17 C18 C13 121.6(3)
C17 C18 H18 119.2
C13 C18 H18 119.2
C16 C19 H19A 109.5
C16 C19 H19B 109.5
H19A C19 H19B 109.5
C16 C19 H19C 109.5
H19A C19 H19C 109.5
H19B C19 H19C 109.5
C26 C21 C22 112.4(3)
C26 C21 B1 128.2(2)
C22 C21 B1 119.4(2)
F22 C22 C23 115.6(3)
F22 C22 C21 119.6(3)
C23 C22 C21 124.8(3)
F23 C23 C24 120.5(3)
F23 C23 C22 120.2(3)
C24 C23 C22 119.3(3)
F24 C24 C25 120.2(3)
F24 C24 C23 120.7(3)
C25 C24 C23 119.0(3)
F25 C25 C24 119.6(3)
F25 C25 C26 120.6(3)
C24 C25 C26 119.8(3)
F26 C26 C25 114.4(3)
F26 C26 C21 121.0(2)
C25 C26 C21 124.6(3)
C32 C31 C36 113.2(2)
C32 C31 B1 127.5(3)
C36 C31 B1 119.3(2)
F32 C32 C31 120.9(3)
F32 C32 C33 115.1(3)
C31 C32 C33 123.9(3)
F33 C33 C34 119.9(3)
F33 C33 C32 120.5(3)
C34 C33 C32 119.6(3)
F34 C34 C33 120.0(3)
F34 C34 C35 120.3(3)
C33 C34 C35 119.8(3)
F35 C35 C34 120.2(3)
F35 C35 C36 121.1(3)
C34 C35 C36 118.7(3)
F36 C36 C35 115.6(3)
F36 C36 C31 119.5(2)
C35 C36 C31 124.8(3)
B1 C41 H41A 109.5
B1 C41 H41B 109.5
H41A C41 H41B 109.5
B1 C41 H41C 109.5
H41A C41 H41C 109.5
H41B C41 H41C 109.5
Cl2 C100 Cl1 111.6(2)
Cl2 C100 H10A 109.3
Cl1 C100 H10A 109.3
Cl2 C100 H10B 109.3
Cl1 C100 H10B 109.3
H10A C100 H10B 108.0

loop_
_geom_bond_atom_site_label_1
_geom_bond_atom_site_label_2
_geom_bond_distance
N1 C6 1.295(4)
N1 C8 1.465(4)
N1 C9 1.477(4)
B1 C11 1.621(4)
B1 C41 1.636(4)
B1 C31 1.657(4)
B1 C21 1.673(4)
C1 C5 1.372(4)
C1 C2 1.477(4)
C1 C12 1.480(4)
C2 C3 1.359(4)
C2 H2 0.9400
C3 C4 1.445(5)
C3 H3 0.9400
C4 C5 1.503(4)
C4 H4A 0.9800
C4 H4B 0.9800
C5 C6 1.454(4)
C6 C7 1.495(4)
C7 H7A 0.9700
C7 H7B 0.9700
C7 H7C 0.9700
C8 H8A 0.9700
C8 H8B 0.9700
C8 H8C 0.9700
C9 H9A 0.9700
C9 H9B 0.9700
C9 H9C 0.9700
C11 C12 1.352(4)
C11 H11 0.9400
C12 C13 1.499(4)
C13 C14 1.393(4)
C13 C18 1.396(4)
C14 C15 1.390(4)
C14 H14A 0.9400
C15 C16 1.382(4)
C15 H15 0.9400
C16 C17 1.384(4)
C16 C19 1.511(4)
C17 C18 1.382(4)
C17 H17 0.9400
C18 H18 0.9400
C19 H19A 0.9700
C19 H19B 0.9700
C19 H19C 0.9700
C21 C26 1.384(4)
C21 C22 1.392(4)
C22 F22 1.356(4)
C22 C23 1.380(5)
C23 F23 1.352(4)
C23 C24 1.367(5)
C24 F24 1.350(4)
C24 C25 1.360(5)
C25 F25 1.350(4)
C25 C26 1.382(4)
C26 F26 1.356(3)
C31 C32 1.381(4)
C31 C36 1.384(4)
C32 F32 1.356(4)
C32 C33 1.386(4)
C33 F33 1.351(4)
C33 C34 1.359(5)
C34 F34 1.354(3)
C34 C35 1.367(5)
C35 F35 1.341(4)
C35 C36 1.380(4)
C36 F36 1.353(3)
C41 H41A 0.9700
C41 H41B 0.9700
C41 H41C 0.9700
C100 Cl2 1.701(4)
C100 Cl1 1.733(4)
C100 H10A 0.9800
C100 H10B 0.9800

loop_
_geom_torsion_atom_site_label_1
_geom_torsion_atom_site_label_2
_geom_torsion_atom_site_label_3
_geom_torsion_atom_site_label_4
_geom_torsion
C5 C1 C2 C3 0.3(3)
C12 C1 C2 C3 175.6(3)
C1 C2 C3 C4 -2.5(4)
C2 C3 C4 C5 3.5(4)
C2 C1 C5 C6 176.6(3)
C12 C1 C5 C6 1.8(5)
C2 C1 C5 C4 1.9(3)
C12 C1 C5 C4 -172.9(3)
C3 C4 C5 C1 -3.3(3)
C3 C4 C5 C6 -178.5(3)
C8 N1 C6 C5 8.4(4)
C9 N1 C6 C5 -172.3(3)
C8 N1 C6 C7 -170.8(3)
C9 N1 C6 C7 8.5(4)
C1 C5 C6 N1 57.6(4)
C4 C5 C6 N1 -128.3(3)
C1 C5 C6 C7 -123.2(3)
C4 C5 C6 C7 50.9(4)
C41 B1 C11 C12 -102.0(3)
C31 B1 C11 C12 25.4(4)
C21 B1 C11 C12 140.9(3)
B1 C11 C12 C1 -179.1(3)
B1 C11 C12 C13 -1.1(5)
C5 C1 C12 C11 -158.7(3)
C2 C1 C12 C11 27.2(4)
C5 C1 C12 C13 23.1(4)
C2 C1 C12 C13 -150.9(3)
C11 C12 C13 C14 -124.7(3)
C1 C12 C13 C14 53.3(3)
C11 C12 C13 C18 54.2(4)
C1 C12 C13 C18 -127.8(3)
C18 C13 C14 C15 -2.6(4)
C12 C13 C14 C15 176.4(3)
C13 C14 C15 C16 1.9(4)
C14 C15 C16 C17 0.4(4)
C14 C15 C16 C19 -178.3(3)
C15 C16 C17 C18 -1.8(4)
C19 C16 C17 C18 176.9(3)
C16 C17 C18 C13 1.0(4)
C14 C13 C18 C17 1.2(4)
C12 C13 C18 C17 -177.7(2)
C11 B1 C21 C26 -5.5(4)
C41 B1 C21 C26 -121.1(3)
C31 B1 C21 C26 115.0(3)
C11 B1 C21 C22 176.9(2)
C41 B1 C21 C22 61.4(3)
C31 B1 C21 C22 -62.6(3)
C26 C21 C22 F22 -179.0(3)
B1 C21 C22 F22 -1.1(4)
C26 C21 C22 C23 0.5(4)
B1 C21 C22 C23 178.4(3)
F22 C22 C23 F23 -0.3(4)
C21 C22 C23 F23 -179.9(3)
F22 C22 C23 C24 179.9(3)
C21 C22 C23 C24 0.4(5)
F23 C23 C24 F24 -0.4(5)
C22 C23 C24 F24 179.4(3)
F23 C23 C24 C25 179.9(3)
C22 C23 C24 C25 -0.3(5)
F24 C24 C25 F25 0.9(5)
C23 C24 C25 F25 -179.4(3)
F24 C24 C25 C26 179.6(3)
C23 C24 C25 C26 -0.7(5)
F25 C25 C26 F26 1.8(4)
C24 C25 C26 F26 -176.9(3)
F25 C25 C26 C21 -179.6(3)
C24 C25 C26 C21 1.7(5)
C22 C21 C26 F26 177.0(2)
B1 C21 C26 F26 -0.8(4)
C22 C21 C26 C25 -1.6(4)
B1 C21 C26 C25 -179.3(3)
C11 B1 C31 C32 -120.8(3)
C41 B1 C31 C32 0.6(4)
C21 B1 C31 C32 119.0(3)
C11 B1 C31 C36 57.8(3)
C41 B1 C31 C36 179.1(3)
C21 B1 C31 C36 -62.5(3)
C36 C31 C32 F32 -179.9(2)
B1 C31 C32 F32 -1.3(4)
C36 C31 C32 C33 -3.2(4)
B1 C31 C32 C33 175.4(3)
F32 C32 C33 F33 0.6(4)
C31 C32 C33 F33 -176.4(3)
F32 C32 C33 C34 178.7(3)
C31 C32 C33 C34 1.7(5)
F33 C33 C34 F34 -0.7(5)
C32 C33 C34 F34 -178.9(3)
F33 C33 C34 C35 178.8(3)
C32 C33 C34 C35 0.7(5)
F34 C34 C35 F35 -1.5(4)
C33 C34 C35 F35 178.9(3)
F34 C34 C35 C36 178.2(3)
C33 C34 C35 C36 -1.3(4)
F35 C35 C36 F36 1.1(4)
C34 C35 C36 F36 -178.6(3)
F35 C35 C36 C31 179.4(3)
C34 C35 C36 C31 -0.3(4)
C32 C31 C36 F36 -179.3(2)
B1 C31 C36 F36 2.0(4)
C32 C31 C36 C35 2.5(4)
B1 C31 C36 C35 -176.3(3)
